data_2224598
loop_
_publ_author_name
'Ma, Ya-Tuan'
'Wang, Jing-Jing'
'Liu, Xi-Wang'
'Yang, Sheng-Xiang'
'Gao, Jin-Ming'

_publ_section_title
;
 1-[4-(3-Chloropropoxy)-2-hydroxyphenyl]ethanone
;
_journal_coeditor_code CV2661
_journal_issue 1
_journal_name_full 'Acta Crystallographica Section E'
_journal_page_first o52
_journal_paper_doi 10.1107/S1600536809051411
_journal_volume 66
_journal_year 2010
_chemical_formula_iupac 'C11 H13 Cl O3'
_chemical_formula_moiety 'C11 H13 Cl O3'
_chemical_formula_sum 'C11 H13 Cl O3'
_chemical_formula_weight 228.66
_chemical_name_systematic
;
1-[4-(3-Chloropropoxy)-2-hydroxyphenyl]ethanone
;
_space_group_IT_number 18
_symmetry_cell_setting orthorhombic
_symmetry_space_group_name_Hall 'P 2 2ab'
_symmetry_space_group_name_H-M 'P 21 21 2'
_atom_sites_solution_hydrogens geom
_atom_sites_solution_primary direct
_atom_sites_solution_secondary difmap
_audit_creation_method SHELXL-97
_cell_angle_alpha 90.00
_cell_angle_beta 90.00
_cell_angle_gamma 90.00
_cell_formula_units_Z 4
_cell_length_a 18.620(2)
_cell_length_b 11.963(11)
_cell_length_c 5.0240(6)
_cell_measurement_reflns_used 1957
_cell_measurement_temperature 298(2)
_cell_measurement_theta_max 25.686
_cell_measurement_theta_min 2.188
_cell_volume 1119.1(10)
_computing_cell_refinement 'SAINT (Siemens, 1996)'
_computing_data_collection 'SMART (Siemens, 1996)'
_computing_data_reduction 'SAINT (Siemens, 1996)'
_computing_molecular_graphics 'SHELXTL (Sheldrick, 2008)'
_computing_publication_material 'SHELXTL (Sheldrick, 2008)'
_computing_structure_refinement 'SHELXL97 (Sheldrick, 2008)'
_computing_structure_solution 'SHELXS97 (Sheldrick, 2008)'
_diffrn_ambient_temperature 298(2)
_diffrn_measured_fraction_theta_full 0.995
_diffrn_measured_fraction_theta_max 0.995
_diffrn_measurement_device_type 'Bruker Smart APEX  CCD area-detector'
_diffrn_measurement_method 'phi and omega scans'
_diffrn_radiation_monochromator graphite
_diffrn_radiation_source 'fine-focus sealed tube'
_diffrn_radiation_type MoK\a
_diffrn_radiation_wavelength 0.71073
_diffrn_reflns_av_R_equivalents 0.0544
_diffrn_reflns_av_sigmaI/netI 0.0564
_diffrn_reflns_limit_h_max 22
_diffrn_reflns_limit_h_min -18
_diffrn_reflns_limit_k_max 14
_diffrn_reflns_limit_k_min -9
_diffrn_reflns_limit_l_max 5
_diffrn_reflns_limit_l_min -5
_diffrn_reflns_number 4851
_diffrn_reflns_theta_full 25.01
_diffrn_reflns_theta_max 25.01
_diffrn_reflns_theta_min 2.02
_exptl_absorpt_coefficient_mu 0.325
_exptl_absorpt_correction_T_max 0.8728
_exptl_absorpt_correction_T_min 0.8569
_exptl_absorpt_correction_type multi-scan
_exptl_absorpt_process_details '(SADABS; Sheldrick, 1996)'
_exptl_crystal_colour colourless
_exptl_crystal_density_diffrn 1.357
_exptl_crystal_density_method 'not measured'
_exptl_crystal_description block
_exptl_crystal_F_000 480
_exptl_crystal_size_max 0.49
_exptl_crystal_size_mid 0.44
_exptl_crystal_size_min 0.43
_refine_diff_density_max 0.223
_refine_diff_density_min -0.189
_refine_ls_abs_structure_details 'Flack (1983), 761 Friedel pairs'
_refine_ls_abs_structure_Flack -0.16(10)
_refine_ls_extinction_method none
_refine_ls_goodness_of_fit_ref 1.031
_refine_ls_hydrogen_treatment constr
_refine_ls_matrix_type full
_refine_ls_number_parameters 138
_refine_ls_number_reflns 1946
_refine_ls_number_restraints 0
_refine_ls_restrained_S_all 1.031
_refine_ls_R_factor_all 0.0566
_refine_ls_R_factor_gt 0.0420
_refine_ls_shift/su_max 0.000
_refine_ls_shift/su_mean 0.000
_refine_ls_structure_factor_coef Fsqd
_refine_ls_weighting_details 'calc w=1/[\s^2^(Fo^2^)+(0.0468P)^2^+0.0435P] where P=(Fo^2^+2Fc^2^)/3'
_refine_ls_weighting_scheme calc
_refine_ls_wR_factor_gt 0.0937
_refine_ls_wR_factor_ref 0.1028
_reflns_number_gt 1556
_reflns_number_total 1946
_reflns_threshold_expression >2sigma(I)
_cod_data_source_file cv2661.cif
_cod_data_source_block I
_cod_original_cell_volume 1119.1(11)
_cod_original_sg_symbol_H-M 'P 21 21 2 '
_cod_database_code 2224598
_cod_database_fobs_code 2224598

loop_
_symmetry_equiv_pos_as_xyz
'x, y, z'
'-x, -y, z'
'x+1/2, -y+1/2, -z'
'-x+1/2, y+1/2, -z'

loop_
_atom_site_type_symbol
_atom_site_label
_atom_site_fract_x
_atom_site_fract_y
_atom_site_fract_z
_atom_site_U_iso_or_equiv
_atom_site_adp_type
_atom_site_calc_flag
_atom_site_refinement_flags
_atom_site_occupancy
_atom_site_disorder_assembly
_atom_site_disorder_group
O O3 0.61841(8) 0.94594(14) -0.1602(4) 0.0460(5) Uani d . 1 . .
O O1 0.81896(9) 1.15126(15) 0.7343(4) 0.0551(6) Uani d . 1 . .
O O2 0.70120(10) 1.19429(14) 0.4881(5) 0.0556(6) Uani d . 1 . .
H H2 0.7320 1.2012 0.6036 0.083 Uiso calc R 1 . .
Cl Cl1 0.48481(5) 0.70010(7) -0.1232(2) 0.0753(3) Uani d . 1 . .
C C1 0.89472(15) 0.9967(2) 0.6420(7) 0.0592(8) Uani d . 1 . .
H H1A 0.9204 1.0254 0.7930 0.089 Uiso calc R 1 . .
H H1B 0.9250 0.9996 0.4875 0.089 Uiso calc R 1 . .
H H1C 0.8809 0.9207 0.6755 0.089 Uiso calc R 1 . .
C C2 0.82884(13) 1.0662(2) 0.5953(6) 0.0419(6) Uani d . 1 . .
C C3 0.77663(12) 1.03407(19) 0.3905(6) 0.0356(6) Uani d . 1 . .
C C4 0.71379(12) 1.09934(19) 0.3463(6) 0.0387(6) Uani d . 1 . .
C C5 0.66330(12) 1.06801(19) 0.1590(6) 0.0412(6) Uani d . 1 . .
H H5 0.6227 1.1119 0.1321 0.049 Uiso calc R 1 . .
C C6 0.67293(12) 0.97085(19) 0.0103(6) 0.0363(6) Uani d . 1 . .
C C7 0.73511(12) 0.9060(2) 0.0441(6) 0.0380(6) Uani d . 1 . .
H H7 0.7426 0.8424 -0.0586 0.046 Uiso calc R 1 . .
C C8 0.78500(13) 0.93830(19) 0.2325(6) 0.0385(6) Uani d . 1 . .
H H8 0.8259 0.8947 0.2555 0.046 Uiso calc R 1 . .
C C9 0.62364(13) 0.8441(2) -0.3163(6) 0.0445(7) Uani d . 1 . .
H H9A 0.6283 0.7797 -0.2001 0.053 Uiso calc R 1 . .
H H9B 0.6653 0.8470 -0.4320 0.053 Uiso calc R 1 . .
C C10 0.55550(14) 0.8356(2) -0.4797(6) 0.0506(7) Uani d . 1 . .
H H10A 0.5519 0.9012 -0.5923 0.061 Uiso calc R 1 . .
H H10B 0.5591 0.7709 -0.5953 0.061 Uiso calc R 1 . .
C C11 0.48784(15) 0.8259(2) -0.3180(7) 0.0575(8) Uani d . 1 . .
H H11A 0.4468 0.8274 -0.4368 0.069 Uiso calc R 1 . .
H H11B 0.4843 0.8899 -0.2002 0.069 Uiso calc R 1 . .

loop_
_atom_site_aniso_label
_atom_site_aniso_U_11
_atom_site_aniso_U_22
_atom_site_aniso_U_33
_atom_site_aniso_U_12
_atom_site_aniso_U_13
_atom_site_aniso_U_23
O3 0.0445(9) 0.0458(10) 0.0476(13) 0.0035(8) -0.0070(9) -0.0095(10)
O1 0.0589(12) 0.0490(11) 0.0575(14) -0.0072(9) -0.0084(11) -0.0082(11)
O2 0.0588(12) 0.0425(10) 0.0654(16) 0.0090(9) -0.0098(11) -0.0183(10)
Cl1 0.0772(5) 0.0724(5) 0.0764(7) -0.0267(4) -0.0077(5) 0.0137(6)
C1 0.0450(16) 0.0682(18) 0.064(2) 0.0023(12) -0.0129(17) -0.005(2)
C2 0.0448(13) 0.0394(14) 0.0414(18) -0.0095(11) -0.0003(12) 0.0055(14)
C3 0.0362(12) 0.0317(12) 0.0389(16) -0.0042(10) 0.0019(12) 0.0060(12)
C4 0.0444(13) 0.0289(11) 0.0427(18) -0.0007(11) 0.0035(13) -0.0005(14)
C5 0.0403(13) 0.0369(13) 0.0463(18) 0.0063(10) -0.0026(13) -0.0026(13)
C6 0.0392(13) 0.0358(14) 0.0338(15) -0.0029(11) 0.0041(12) 0.0016(11)
C7 0.0449(14) 0.0301(13) 0.0389(18) 0.0003(11) 0.0053(12) -0.0023(12)
C8 0.0390(13) 0.0312(13) 0.0454(18) 0.0021(10) 0.0023(12) 0.0052(13)
C9 0.0467(14) 0.0460(14) 0.0408(18) -0.0031(11) 0.0053(13) -0.0104(14)
C10 0.0570(16) 0.0529(17) 0.0418(18) -0.0021(13) -0.0083(14) -0.0059(15)
C11 0.0468(15) 0.0565(17) 0.069(2) -0.0035(12) -0.0072(16) 0.0020(16)

loop_
_atom_type_symbol
_atom_type_description
_atom_type_scat_dispersion_real
_atom_type_scat_dispersion_imag
_atom_type_scat_source
C C 0.0033 0.0016 'International Tables Vol C Tables 4.2.6.8 and 6.1.1.4'
H H 0.0000 0.0000 'International Tables Vol C Tables 4.2.6.8 and 6.1.1.4'
O O 0.0106 0.0060 'International Tables Vol C Tables 4.2.6.8 and 6.1.1.4'
Cl Cl 0.1484 0.1585 'International Tables Vol C Tables 4.2.6.8 and 6.1.1.4'

loop_
_geom_angle_atom_site_label_1
_geom_angle_atom_site_label_2
_geom_angle_atom_site_label_3
_geom_angle_site_symmetry_1
_geom_angle_site_symmetry_3
_geom_angle
_geom_angle_publ_flag
C6 O3 C9 . . 118.25(18) ?
C4 O2 H2 . . 109.5 ?
C2 C1 H1A . . 109.5 ?
C2 C1 H1B . . 109.5 ?
H1A C1 H1B . . 109.5 ?
C2 C1 H1C . . 109.5 ?
H1A C1 H1C . . 109.5 ?
H1B C1 H1C . . 109.5 ?
O1 C2 C3 . . 120.6(2) ?
O1 C2 C1 . . 119.0(3) ?
C3 C2 C1 . . 120.4(2) ?
C8 C3 C4 . . 116.8(2) ?
C8 C3 C2 . . 122.5(2) ?
C4 C3 C2 . . 120.7(2) ?
O2 C4 C5 . . 117.7(2) ?
O2 C4 C3 . . 121.2(2) ?
C5 C4 C3 . . 121.1(2) ?
C4 C5 C6 . . 120.3(2) ?
C4 C5 H5 . . 119.9 ?
C6 C5 H5 . . 119.9 ?
O3 C6 C5 . . 115.1(2) ?
O3 C6 C7 . . 124.8(2) ?
C5 C6 C7 . . 120.1(2) ?
C8 C7 C6 . . 118.9(2) ?
C8 C7 H7 . . 120.5 ?
C6 C7 H7 . . 120.5 ?
C7 C8 C3 . . 122.8(2) ?
C7 C8 H8 . . 118.6 ?
C3 C8 H8 . . 118.6 ?
O3 C9 C10 . . 107.02(19) ?
O3 C9 H9A . . 110.3 ?
C10 C9 H9A . . 110.3 ?
O3 C9 H9B . . 110.3 ?
C10 C9 H9B . . 110.3 ?
H9A C9 H9B . . 108.6 ?
C11 C10 C9 . . 114.5(2) ?
C11 C10 H10A . . 108.6 ?
C9 C10 H10A . . 108.6 ?
C11 C10 H10B . . 108.6 ?
C9 C10 H10B . . 108.6 ?
H10A C10 H10B . . 107.6 ?
C10 C11 Cl1 . . 112.67(19) ?
C10 C11 H11A . . 109.1 ?
Cl1 C11 H11A . . 109.1 ?
C10 C11 H11B . . 109.1 ?
Cl1 C11 H11B . . 109.1 ?
H11A C11 H11B . . 107.8 ?

loop_
_geom_bond_atom_site_label_1
_geom_bond_atom_site_label_2
_geom_bond_site_symmetry_2
_geom_bond_distance
_geom_bond_publ_flag
O3 C6 . 1.361(3) ?
O3 C9 . 1.452(3) ?
O1 C2 . 1.248(3) ?
O2 C4 . 1.361(3) ?
O2 H2 . 0.8200 ?
Cl1 C11 . 1.796(3) ?
C1 C2 . 1.500(4) ?
C1 H1A . 0.9600 ?
C1 H1B . 0.9600 ?
C1 H1C . 0.9600 ?
C2 C3 . 1.467(4) ?
C3 C8 . 1.402(4) ?
C3 C4 . 1.424(3) ?
C4 C5 . 1.382(3) ?
C5 C6 . 1.393(3) ?
C5 H5 . 0.9300 ?
C6 C7 . 1.404(3) ?
C7 C8 . 1.381(4) ?
C7 H7 . 0.9300 ?
C8 H8 . 0.9300 ?
C9 C10 . 1.515(4) ?
C9 H9A . 0.9700 ?
C9 H9B . 0.9700 ?
C10 C11 . 1.504(4) ?
C10 H10A . 0.9700 ?
C10 H10B . 0.9700 ?
C11 H11A . 0.9700 ?
C11 H11B . 0.9700 ?

loop_
_geom_hbond_atom_site_label_D
_geom_hbond_atom_site_label_H
_geom_hbond_atom_site_label_A
_geom_hbond_site_symmetry_A
_geom_hbond_distance_DH
_geom_hbond_distance_HA
_geom_hbond_distance_DA
_geom_hbond_angle_DHA
O2 H2 O1 . 0.82 1.85 2.570(3) 146.4

loop_
_cod_related_entry_id
_cod_related_entry_database
_cod_related_entry_code
1 ChemSpider 1363354
